data_7133444
loop_
_publ_author_name
'Sun, Fei'
'Zheng, Yiyi'
'Wu, Mingxia'
'Ji, Hongsen'
'Jiang, Zhongyao'
'Liu, Chenglin'
'Wu, Xin-Xing'

_publ_section_title
;
 Three-component cascade carbopalladation/Heck cyclization/borylation:
 facile access to boryl-functionalized indenes.
;
_journal_issue 62
_journal_name_full 'Chemical communications (Cambridge, England)'
_journal_page_first 8075
_journal_page_last 8078
_journal_paper_doi 10.1039/d4cc02591a
_journal_volume 60
_journal_year 2024
_chemical_formula_sum 'C30 H33 B O2'
_chemical_formula_weight 436.37
_space_group_crystal_system monoclinic
_space_group_IT_number 14
_space_group_name_Hall '-P 2yn'
_space_group_name_H-M_alt 'P 1 21/n 1'
_atom_sites_solution_hydrogens geom
_audit_creation_method SHELXL-2014/7
_audit_update_record
;
2024-05-04 deposited with the CCDC.	2024-07-05 downloaded from the CCDC.
;
_cell_angle_alpha 90
_cell_angle_beta 100.211(6)
_cell_angle_gamma 90
_cell_formula_units_Z 4
_cell_length_a 9.248(3)
_cell_length_b 12.097(4)
_cell_length_c 22.961(8)
_cell_measurement_reflns_used 6281
_cell_measurement_temperature 296(2)
_cell_measurement_theta_max 27.259
_cell_measurement_theta_min 2.4665
_cell_volume 2528.0(15)
_computing_structure_refinement 'SHELXL-2014/7 (Sheldrick, 2014)'
_diffrn_ambient_temperature 296(2)
_diffrn_measured_fraction_theta_full 0.997
_diffrn_measured_fraction_theta_max 0.997
_diffrn_measurement_device_type Bruker
_diffrn_radiation_type MoK\a
_diffrn_radiation_wavelength 0.71073
_diffrn_reflns_av_R_equivalents 0.0654
_diffrn_reflns_av_unetI/netI 0.0466
_diffrn_reflns_Laue_measured_fraction_full 0.997
_diffrn_reflns_Laue_measured_fraction_max 0.997
_diffrn_reflns_limit_h_max 8
_diffrn_reflns_limit_h_min -10
_diffrn_reflns_limit_k_max 14
_diffrn_reflns_limit_k_min -13
_diffrn_reflns_limit_l_max 27
_diffrn_reflns_limit_l_min -20
_diffrn_reflns_number 12669
_diffrn_reflns_point_group_measured_fraction_full 0.997
_diffrn_reflns_point_group_measured_fraction_max 0.997
_diffrn_reflns_theta_full 24.999
_diffrn_reflns_theta_max 24.999
_diffrn_reflns_theta_min 2.801
_exptl_absorpt_coefficient_mu 0.069
_exptl_crystal_colour colorless
_exptl_crystal_density_diffrn 1.147
_exptl_crystal_description block
_exptl_crystal_F_000 936
_refine_diff_density_max 0.696
_refine_diff_density_min -0.314
_refine_diff_density_rms 0.070
_refine_ls_extinction_method none
_refine_ls_goodness_of_fit_ref 1.049
_refine_ls_hydrogen_treatment constr
_refine_ls_matrix_type full
_refine_ls_number_parameters 304
_refine_ls_number_reflns 4430
_refine_ls_number_restraints 0
_refine_ls_restrained_S_all 1.049
_refine_ls_R_factor_all 0.0879
_refine_ls_R_factor_gt 0.0752
_refine_ls_shift/su_max 0.000
_refine_ls_shift/su_mean 0.000
_refine_ls_structure_factor_coef Fsqd
_refine_ls_weighting_details 'w=1/[\s^2^(Fo^2^)+(0.2000P)^2^+0.8440P] where P=(Fo^2^+2Fc^2^)/3'
_refine_ls_weighting_scheme calc
_refine_ls_wR_factor_gt 0.2520
_refine_ls_wR_factor_ref 0.2784
_reflns_Friedel_coverage 0.000
_reflns_number_gt 3535
_reflns_number_total 4430
_reflns_threshold_expression 'I > 2\s(I)'
_cod_data_source_file d4cc02591a2.cif
_cod_data_source_block 1
_cod_original_sg_symbol_H-M 'P 21/n'
_cod_database_code 7133444
_shelx_shelxl_version_number 2014/7
_shelx_space_group_comment
;
The symmetry employed for this shelxl refinement is uniquely defined
by the following loop, which should always be used as a source of
symmetry information in preference to the above space-group names.
They are only intended as comments.
;

loop_
_space_group_symop_operation_xyz
'x, y, z'
'-x+1/2, y+1/2, -z+1/2'
'-x, -y, -z'
'x-1/2, -y-1/2, z-1/2'

loop_
_atom_site_label
_atom_site_type_symbol
_atom_site_fract_x
_atom_site_fract_y
_atom_site_fract_z
_atom_site_U_iso_or_equiv
_atom_site_adp_type
_atom_site_occupancy
_atom_site_site_symmetry_order
_atom_site_calc_flag
_atom_site_refinement_flags_posn
_atom_site_refinement_flags_adp
_atom_site_refinement_flags_occupancy
_atom_site_disorder_assembly
_atom_site_disorder_group
B2 B 0.9388(3) 0.6623(2) 0.11504(12) 0.0373(6) Uani 1 1 d . . . . .
C1 C 1.0804(3) 0.8318(2) 0.02506(11) 0.0496(7) Uani 1 1 d . . . . .
C2 C 1.1829(4) 0.8674(2) -0.00908(13) 0.0621(9) Uani 1 1 d . . . . .
H2 H 1.1494 0.8907 -0.0477 0.075 Uiso 1 1 calc R U . . .
C3 C 1.3320(5) 0.8690(3) 0.01266(15) 0.0681(9) Uani 1 1 d . . . . .
H3 H 1.3969 0.8942 -0.0111 0.082 Uiso 1 1 calc R U . . .
C4 C 1.3853(4) 0.8330(2) 0.06984(14) 0.0562(8) Uani 1 1 d . . . . .
H4 H 1.4855 0.8345 0.0849 0.067 Uiso 1 1 calc R U . . .
C5 C 1.2857(3) 0.79463(19) 0.10429(11) 0.0400(6) Uani 1 1 d . . . . .
C6 C 1.1352(3) 0.79549(18) 0.08281(10) 0.0372(6) Uani 1 1 d . . . . .
C7 C 0.9189(4) 0.8367(3) 0.00051(13) 0.0635(9) Uani 1 1 d . . . . .
H7A H 0.8816 0.7630 -0.0071 0.095 Uiso 1 1 calc R U . . .
H7B H 0.9032 0.8782 -0.0357 0.095 Uiso 1 1 calc R U . . .
H7C H 0.8686 0.8719 0.0286 0.095 Uiso 1 1 calc R U . . .
C8 C 1.0463(3) 0.76568(18) 0.13126(10) 0.0347(6) Uani 1 1 d . . . . .
C9 C 0.9748(3) 0.87266(19) 0.14956(10) 0.0362(6) Uani 1 1 d . . . . .
C10 C 1.0514(3) 0.9726(2) 0.15111(11) 0.0431(6) Uani 1 1 d . . . . .
H10 H 1.1444 0.9732 0.1410 0.052 Uiso 1 1 calc R U . . .
C11 C 0.9922(3) 1.0708(2) 0.16735(12) 0.0503(7) Uani 1 1 d . . . . .
H11 H 1.0461 1.1359 0.1682 0.060 Uiso 1 1 calc R U . . .
C12 C 0.8548(4) 1.0728(3) 0.18213(14) 0.0617(8) Uani 1 1 d . . . . .
H12 H 0.8140 1.1387 0.1924 0.074 Uiso 1 1 calc R U . . .
C13 C 0.7783(4) 0.9743(3) 0.18140(19) 0.0747(10) Uani 1 1 d . . . . .
H13 H 0.6856 0.9739 0.1918 0.090 Uiso 1 1 calc R U . . .
C14 C 0.8385(3) 0.8757(3) 0.16525(16) 0.0609(8) Uani 1 1 d . . . . .
H14 H 0.7850 0.8105 0.1651 0.073 Uiso 1 1 calc R U . . .
C15 C 1.1709(2) 0.72497(17) 0.18319(10) 0.0326(5) Uani 1 1 d . . . . .
C16 C 1.2658(3) 0.63141(19) 0.16757(12) 0.0404(6) Uani 1 1 d . . . . .
H16A H 1.2342 0.5937 0.1302 0.049 Uiso 1 1 calc R U . . .
H16B H 1.3139 0.5846 0.1995 0.049 Uiso 1 1 calc R U . . .
C17 C 1.3195(3) 0.75012(19) 0.16554(11) 0.0374(6) Uani 1 1 d . . . . .
C18 C 1.4528(3) 0.7896(2) 0.20810(13) 0.0503(7) Uani 1 1 d . . . . .
H18A H 1.5401 0.7633 0.1954 0.076 Uiso 1 1 calc R U . . .
H18B H 1.4494 0.7615 0.2470 0.076 Uiso 1 1 calc R U . . .
H18C H 1.4536 0.8689 0.2091 0.076 Uiso 1 1 calc R U . . .
C19 C 1.1462(2) 0.73045(18) 0.24624(10) 0.0349(5) Uani 1 1 d . . . . .
C20 C 1.1032(3) 0.6359(2) 0.27356(12) 0.0497(7) Uani 1 1 d . . . . .
H20 H 1.0861 0.5708 0.2520 0.060 Uiso 1 1 calc R U . . .
C21 C 1.0853(4) 0.6372(3) 0.33230(13) 0.0589(8) Uani 1 1 d . . . . .
H21 H 1.0585 0.5729 0.3499 0.071 Uiso 1 1 calc R U . . .
C22 C 1.1073(4) 0.7342(3) 0.36491(13) 0.0590(8) Uani 1 1 d . . . . .
H22 H 1.0936 0.7357 0.4041 0.071 Uiso 1 1 calc R U . . .
C23 C 1.1499(4) 0.8289(3) 0.33846(13) 0.0562(8) Uani 1 1 d . . . . .
H23 H 1.1660 0.8942 0.3600 0.067 Uiso 1 1 calc R U . . .
C24 C 1.1686(3) 0.8265(2) 0.27982(11) 0.0441(6) Uani 1 1 d . . . . .
H24 H 1.1969 0.8907 0.2626 0.053 Uiso 1 1 calc R U . . .
C25 C 0.7624(3) 0.5313(3) 0.11918(15) 0.0609(8) Uani 1 1 d . . . . .
C26 C 0.8568(4) 0.4956(3) 0.07432(16) 0.0643(9) Uani 1 1 d . . . . .
C27 C 0.9700(5) 0.4067(3) 0.0986(3) 0.1053(16) Uani 1 1 d . . . . .
H27A H 1.0347 0.3943 0.0709 0.158 Uiso 1 1 calc R U . . .
H27B H 0.9200 0.3391 0.1045 0.158 Uiso 1 1 calc R U . . .
H27C H 1.0260 0.4310 0.1356 0.158 Uiso 1 1 calc R U . . .
C28 C 0.7806(5) 0.4586(4) 0.01390(19) 0.0898(13) Uani 1 1 d . . . . .
H28A H 0.7258 0.5192 -0.0061 0.135 Uiso 1 1 calc R U . . .
H28B H 0.7149 0.3988 0.0181 0.135 Uiso 1 1 calc R U . . .
H28C H 0.8525 0.4342 -0.0087 0.135 Uiso 1 1 calc R U . . .
C29 C 0.6125(4) 0.5782(5) 0.0898(3) 0.128(2) Uani 1 1 d . . . . .
H29A H 0.5758 0.6263 0.1171 0.192 Uiso 1 1 calc R U . . .
H29B H 0.5446 0.5186 0.0790 0.192 Uiso 1 1 calc R U . . .
H29C H 0.6236 0.6191 0.0550 0.192 Uiso 1 1 calc R U . . .
C30 C 0.7339(7) 0.4446(5) 0.1630(3) 0.126(2) Uani 1 1 d . . . . .
H30A H 0.8255 0.4209 0.1860 0.189 Uiso 1 1 calc R U . . .
H30B H 0.6850 0.3825 0.1420 0.189 Uiso 1 1 calc R U . . .
H30C H 0.6729 0.4752 0.1887 0.189 Uiso 1 1 calc R U . . .
O1 O 0.8445(3) 0.62401(19) 0.14961(10) 0.0682(7) Uani 1 1 d . . . . .
O2 O 0.9424(2) 0.59698(16) 0.06767(9) 0.0584(6) Uani 1 1 d . . . . .

loop_
_atom_site_aniso_label
_atom_site_aniso_U_11
_atom_site_aniso_U_22
_atom_site_aniso_U_33
_atom_site_aniso_U_23
_atom_site_aniso_U_13
_atom_site_aniso_U_12
B2 0.0345(13) 0.0308(13) 0.0443(14) -0.0067(11) 0.0009(11) 0.0000(10)
C1 0.0760(19) 0.0282(13) 0.0429(14) -0.0036(10) 0.0057(13) 0.0070(12)
C2 0.101(3) 0.0435(16) 0.0451(15) 0.0065(12) 0.0219(16) 0.0048(16)
C3 0.098(3) 0.0536(19) 0.0617(19) 0.0073(14) 0.0384(18) -0.0042(17)
C4 0.0613(18) 0.0450(16) 0.0684(18) -0.0005(13) 0.0277(14) -0.0044(13)
C5 0.0485(14) 0.0275(12) 0.0465(13) -0.0015(10) 0.0148(11) 0.0010(10)
C6 0.0499(14) 0.0220(11) 0.0401(12) -0.0039(9) 0.0093(10) 0.0025(9)
C7 0.080(2) 0.0531(18) 0.0499(16) -0.0003(13) -0.0107(15) 0.0147(15)
C8 0.0378(12) 0.0261(12) 0.0390(12) -0.0038(9) 0.0035(9) 0.0008(9)
C9 0.0401(12) 0.0303(12) 0.0360(12) -0.0049(9) 0.0007(9) 0.0036(9)
C10 0.0485(14) 0.0305(13) 0.0499(14) -0.0045(10) 0.0071(11) 0.0021(10)
C11 0.0667(17) 0.0310(13) 0.0510(15) -0.0066(11) 0.0043(12) 0.0030(12)
C12 0.0672(19) 0.0446(16) 0.0721(19) -0.0127(14) 0.0098(15) 0.0201(14)
C13 0.0530(18) 0.057(2) 0.121(3) -0.0220(19) 0.0326(18) 0.0076(15)
C14 0.0479(16) 0.0448(16) 0.093(2) -0.0174(15) 0.0211(15) -0.0022(12)
C15 0.0339(12) 0.0202(11) 0.0429(12) -0.0008(9) 0.0046(9) -0.0012(8)
C16 0.0429(13) 0.0253(12) 0.0537(14) -0.0003(10) 0.0101(11) 0.0032(9)
C17 0.0370(12) 0.0279(12) 0.0483(13) 0.0000(9) 0.0104(10) -0.0003(9)
C18 0.0352(13) 0.0490(16) 0.0652(17) 0.0017(13) 0.0047(12) -0.0050(11)
C19 0.0327(11) 0.0292(11) 0.0411(12) 0.0020(9) 0.0021(9) -0.0020(9)
C20 0.0581(16) 0.0345(14) 0.0560(16) 0.0024(11) 0.0089(13) -0.0112(11)
C21 0.0690(19) 0.0511(17) 0.0596(17) 0.0162(13) 0.0196(14) -0.0127(14)
C22 0.0687(19) 0.066(2) 0.0440(15) 0.0058(13) 0.0152(13) -0.0020(15)
C23 0.0707(19) 0.0479(16) 0.0498(15) -0.0089(12) 0.0103(13) -0.0058(14)
C24 0.0550(15) 0.0305(13) 0.0468(14) 0.0012(10) 0.0094(11) -0.0035(11)
C25 0.0577(17) 0.0472(17) 0.079(2) -0.0179(14) 0.0151(15) -0.0176(14)
C26 0.0605(18) 0.0419(16) 0.090(2) -0.0222(15) 0.0109(16) -0.0159(13)
C27 0.085(3) 0.048(2) 0.179(5) -0.003(2) 0.012(3) 0.0097(19)
C28 0.104(3) 0.075(3) 0.093(3) -0.037(2) 0.023(2) -0.028(2)
C29 0.052(2) 0.115(4) 0.210(6) -0.079(4) 0.006(3) 0.010(2)
C30 0.150(5) 0.118(4) 0.119(4) -0.009(3) 0.048(4) -0.065(4)
O1 0.0741(15) 0.0636(14) 0.0715(14) -0.0264(11) 0.0254(12) -0.0295(11)
O2 0.0638(13) 0.0432(11) 0.0735(14) -0.0238(9) 0.0264(10) -0.0164(9)

loop_
_atom_type_symbol
_atom_type_description
_atom_type_scat_dispersion_real
_atom_type_scat_dispersion_imag
_atom_type_scat_source
C C 0.0033 0.0016 'International Tables Vol C Tables 4.2.6.8 and 6.1.1.4'
H H 0.0000 0.0000 'International Tables Vol C Tables 4.2.6.8 and 6.1.1.4'
O O 0.0106 0.0060 'International Tables Vol C Tables 4.2.6.8 and 6.1.1.4'
B B 0.0013 0.0007 'International Tables Vol C Tables 4.2.6.8 and 6.1.1.4'

loop_
_geom_angle_atom_site_label_1
_geom_angle_atom_site_label_2
_geom_angle_atom_site_label_3
_geom_angle
_geom_angle_site_symmetry_1
_geom_angle_site_symmetry_3
_geom_angle_publ_flag
O2 B2 O1 112.4(2) . . ?
O2 B2 C8 122.8(2) . . ?
O1 B2 C8 124.5(2) . . ?
C2 C1 C6 117.3(3) . . ?
C2 C1 C7 120.3(3) . . ?
C6 C1 C7 122.4(3) . . ?
C3 C2 C1 122.2(3) . . ?
C3 C2 H2 118.9 . . ?
C1 C2 H2 118.9 . . ?
C2 C3 C4 120.1(3) . . ?
C2 C3 H3 119.9 . . ?
C4 C3 H3 119.9 . . ?
C3 C4 C5 118.7(3) . . ?
C3 C4 H4 120.6 . . ?
C5 C4 H4 120.6 . . ?
C6 C5 C4 121.0(2) . . ?
C6 C5 C17 111.5(2) . . ?
C4 C5 C17 127.4(2) . . ?
C5 C6 C1 120.5(2) . . ?
C5 C6 C8 111.8(2) . . ?
C1 C6 C8 127.4(2) . . ?
C1 C7 H7A 109.5 . . ?
C1 C7 H7B 109.5 . . ?
H7A C7 H7B 109.5 . . ?
C1 C7 H7C 109.5 . . ?
H7A C7 H7C 109.5 . . ?
H7B C7 H7C 109.5 . . ?
C6 C8 C9 108.03(18) . . ?
C6 C8 C15 101.95(18) . . ?
C9 C8 C15 110.19(17) . . ?
C6 C8 B2 113.86(19) . . ?
C9 C8 B2 116.1(2) . . ?
C15 C8 B2 105.74(18) . . ?
C14 C9 C10 117.1(2) . . ?
C14 C9 C8 123.4(2) . . ?
C10 C9 C8 119.5(2) . . ?
C11 C10 C9 121.7(2) . . ?
C11 C10 H10 119.2 . . ?
C9 C10 H10 119.2 . . ?
C12 C11 C10 120.5(3) . . ?
C12 C11 H11 119.7 . . ?
C10 C11 H11 119.7 . . ?
C11 C12 C13 118.4(3) . . ?
C11 C12 H12 120.8 . . ?
C13 C12 H12 120.8 . . ?
C12 C13 C14 120.9(3) . . ?
C12 C13 H13 119.6 . . ?
C14 C13 H13 119.6 . . ?
C9 C14 C13 121.4(3) . . ?
C9 C14 H14 119.3 . . ?
C13 C14 H14 119.3 . . ?
C19 C15 C16 116.96(19) . . ?
C19 C15 C17 122.80(19) . . ?
C16 C15 C17 60.02(15) . . ?
C19 C15 C8 119.77(19) . . ?
C16 C15 C8 115.42(19) . . ?
C17 C15 C8 107.84(19) . . ?
C15 C16 C17 60.54(15) . . ?
C15 C16 H16A 117.7 . . ?
C17 C16 H16A 117.7 . . ?
C15 C16 H16B 117.7 . . ?
C17 C16 H16B 117.7 . . ?
H16A C16 H16B 114.8 . . ?
C5 C17 C18 120.6(2) . . ?
C5 C17 C16 110.8(2) . . ?
C18 C17 C16 120.8(2) . . ?
C5 C17 C15 105.92(19) . . ?
C18 C17 C15 124.1(2) . . ?
C16 C17 C15 59.44(15) . . ?
C17 C18 H18A 109.5 . . ?
C17 C18 H18B 109.5 . . ?
H18A C18 H18B 109.5 . . ?
C17 C18 H18C 109.5 . . ?
H18A C18 H18C 109.5 . . ?
H18B C18 H18C 109.5 . . ?
C24 C19 C20 117.5(2) . . ?
C24 C19 C15 122.5(2) . . ?
C20 C19 C15 120.0(2) . . ?
C21 C20 C19 121.4(3) . . ?
C21 C20 H20 119.3 . . ?
C19 C20 H20 119.3 . . ?
C22 C21 C20 120.2(3) . . ?
C22 C21 H21 119.9 . . ?
C20 C21 H21 119.9 . . ?
C23 C22 C21 119.2(3) . . ?
C23 C22 H22 120.4 . . ?
C21 C22 H22 120.4 . . ?
C22 C23 C24 120.1(3) . . ?
C22 C23 H23 119.9 . . ?
C24 C23 H23 119.9 . . ?
C23 C24 C19 121.6(2) . . ?
C23 C24 H24 119.2 . . ?
C19 C24 H24 119.2 . . ?
O1 C25 C30 110.6(3) . . ?
O1 C25 C26 103.3(2) . . ?
C30 C25 C26 116.2(4) . . ?
O1 C25 C29 106.1(3) . . ?
C30 C25 C29 107.3(4) . . ?
C26 C25 C29 112.8(3) . . ?
O2 C26 C28 108.8(3) . . ?
O2 C26 C25 102.4(2) . . ?
C28 C26 C25 118.3(3) . . ?
O2 C26 C27 106.0(3) . . ?
C28 C26 C27 107.7(3) . . ?
C25 C26 C27 112.8(4) . . ?
C26 C27 H27A 109.5 . . ?
C26 C27 H27B 109.5 . . ?
H27A C27 H27B 109.5 . . ?
C26 C27 H27C 109.5 . . ?
H27A C27 H27C 109.5 . . ?
H27B C27 H27C 109.5 . . ?
C26 C28 H28A 109.5 . . ?
C26 C28 H28B 109.5 . . ?
H28A C28 H28B 109.5 . . ?
C26 C28 H28C 109.5 . . ?
H28A C28 H28C 109.5 . . ?
H28B C28 H28C 109.5 . . ?
C25 C29 H29A 109.5 . . ?
C25 C29 H29B 109.5 . . ?
H29A C29 H29B 109.5 . . ?
C25 C29 H29C 109.5 . . ?
H29A C29 H29C 109.5 . . ?
H29B C29 H29C 109.5 . . ?
C25 C30 H30A 109.5 . . ?
C25 C30 H30B 109.5 . . ?
H30A C30 H30B 109.5 . . ?
C25 C30 H30C 109.5 . . ?
H30A C30 H30C 109.5 . . ?
H30B C30 H30C 109.5 . . ?
B2 O1 C25 108.3(2) . . ?
B2 O2 C26 108.1(2) . . ?

loop_
_geom_bond_atom_site_label_1
_geom_bond_atom_site_label_2
_geom_bond_distance
_geom_bond_site_symmetry_2
_geom_bond_publ_flag
B2 O2 1.349(3) . ?
B2 O1 1.360(4) . ?
B2 C8 1.601(3) . ?
C1 C2 1.401(5) . ?
C1 C6 1.403(4) . ?
C1 C7 1.501(5) . ?
C2 C3 1.381(6) . ?
C2 H2 0.9300 . ?
C3 C4 1.388(5) . ?
C3 H3 0.9300 . ?
C4 C5 1.396(4) . ?
C4 H4 0.9300 . ?
C5 C6 1.392(4) . ?
C5 C17 1.486(4) . ?
C6 C8 1.539(3) . ?
C7 H7A 0.9600 . ?
C7 H7B 0.9600 . ?
C7 H7C 0.9600 . ?
C8 C9 1.545(3) . ?
C8 C15 1.582(3) . ?
C9 C14 1.372(4) . ?
C9 C10 1.398(3) . ?
C10 C11 1.387(4) . ?
C10 H10 0.9300 . ?
C11 C12 1.373(4) . ?
C11 H11 0.9300 . ?
C12 C13 1.384(5) . ?
C12 H12 0.9300 . ?
C13 C14 1.395(4) . ?
C13 H13 0.9300 . ?
C14 H14 0.9300 . ?
C15 C19 1.506(3) . ?
C15 C16 1.514(3) . ?
C15 C17 1.531(3) . ?
C16 C17 1.523(3) . ?
C16 H16A 0.9700 . ?
C16 H16B 0.9700 . ?
C17 C18 1.508(4) . ?
C18 H18A 0.9600 . ?
C18 H18B 0.9600 . ?
C18 H18C 0.9600 . ?
C19 C24 1.389(3) . ?
C19 C20 1.396(3) . ?
C20 C21 1.388(4) . ?
C20 H20 0.9300 . ?
C21 C22 1.388(5) . ?
C21 H21 0.9300 . ?
C22 C23 1.386(4) . ?
C22 H22 0.9300 . ?
C23 C24 1.388(4) . ?
C23 H23 0.9300 . ?
C24 H24 0.9300 . ?
C25 O1 1.461(3) . ?
C25 C30 1.508(6) . ?
C25 C26 1.526(5) . ?
C25 C29 1.538(6) . ?
C26 O2 1.482(4) . ?
C26 C28 1.508(5) . ?
C26 C27 1.535(5) . ?
C27 H27A 0.9600 . ?
C27 H27B 0.9600 . ?
C27 H27C 0.9600 . ?
C28 H28A 0.9600 . ?
C28 H28B 0.9600 . ?
C28 H28C 0.9600 . ?
C29 H29A 0.9600 . ?
C29 H29B 0.9600 . ?
C29 H29C 0.9600 . ?
C30 H30A 0.9600 . ?
C30 H30B 0.9600 . ?
C30 H30C 0.9600 . ?

loop_
_geom_hbond_atom_site_label_D
_geom_hbond_atom_site_label_H
_geom_hbond_atom_site_label_A
_geom_hbond_distance_DH
_geom_hbond_distance_HA
_geom_hbond_distance_DA
_geom_hbond_angle_DHA
_geom_hbond_site_symmetry_A
C28 H28C O2 0.96 2.55 3.496(5) 170.4 3_765
C28 H28C O2 0.96 2.55 3.496(5) 170.4 3_765
C28 H28C O2 0.96 2.55 3.496(5) 170.4 3_765
C28 H28C O2 0.96 2.55 3.496(5) 170.4 3_765
C28 H28C O2 0.96 2.55 3.496(5) 170.4 3_765
C28 H28C O2 0.96 2.55 3.496(5) 170.4 3_765

loop_
_geom_torsion_atom_site_label_1
_geom_torsion_atom_site_label_2
_geom_torsion_atom_site_label_3
_geom_torsion_atom_site_label_4
_geom_torsion
_geom_torsion_site_symmetry_1
_geom_torsion_site_symmetry_2
_geom_torsion_site_symmetry_3
_geom_torsion_site_symmetry_4
_geom_torsion_publ_flag
C6 C1 C2 C3 -1.0(4) . . . . ?
C7 C1 C2 C3 177.0(3) . . . . ?
C1 C2 C3 C4 0.9(5) . . . . ?
C2 C3 C4 C5 0.6(5) . . . . ?
C3 C4 C5 C6 -2.1(4) . . . . ?
C3 C4 C5 C17 178.3(3) . . . . ?
C4 C5 C6 C1 2.1(4) . . . . ?
C17 C5 C6 C1 -178.3(2) . . . . ?
C4 C5 C6 C8 -171.7(2) . . . . ?
C17 C5 C6 C8 7.9(3) . . . . ?
C2 C1 C6 C5 -0.6(4) . . . . ?
C7 C1 C6 C5 -178.5(2) . . . . ?
C2 C1 C6 C8 172.2(2) . . . . ?
C7 C1 C6 C8 -5.8(4) . . . . ?
C5 C6 C8 C9 106.1(2) . . . . ?
C1 C6 C8 C9 -67.2(3) . . . . ?
C5 C6 C8 C15 -10.0(2) . . . . ?
C1 C6 C8 C15 176.7(2) . . . . ?
C5 C6 C8 B2 -123.4(2) . . . . ?
C1 C6 C8 B2 63.3(3) . . . . ?
O2 B2 C8 C6 9.7(3) . . . . ?
O1 B2 C8 C6 -176.7(2) . . . . ?
O2 B2 C8 C9 136.1(2) . . . . ?
O1 B2 C8 C9 -50.3(3) . . . . ?
O2 B2 C8 C15 -101.4(3) . . . . ?
O1 B2 C8 C15 72.2(3) . . . . ?
C6 C8 C9 C14 144.6(3) . . . . ?
C15 C8 C9 C14 -104.8(3) . . . . ?
B2 C8 C9 C14 15.3(3) . . . . ?
C6 C8 C9 C10 -36.0(3) . . . . ?
C15 C8 C9 C10 74.6(3) . . . . ?
B2 C8 C9 C10 -165.3(2) . . . . ?
C14 C9 C10 C11 -0.4(4) . . . . ?
C8 C9 C10 C11 -179.9(2) . . . . ?
C9 C10 C11 C12 -0.5(4) . . . . ?
C10 C11 C12 C13 1.1(5) . . . . ?
C11 C12 C13 C14 -0.9(6) . . . . ?
C10 C9 C14 C13 0.7(5) . . . . ?
C8 C9 C14 C13 -179.9(3) . . . . ?
C12 C13 C14 C9 0.0(6) . . . . ?
C6 C8 C15 C19 155.54(18) . . . . ?
C9 C8 C15 C19 41.0(3) . . . . ?
B2 C8 C15 C19 -85.2(2) . . . . ?
C6 C8 C15 C16 -56.2(2) . . . . ?
C9 C8 C15 C16 -170.73(19) . . . . ?
B2 C8 C15 C16 63.1(2) . . . . ?
C6 C8 C15 C17 8.4(2) . . . . ?
C9 C8 C15 C17 -106.1(2) . . . . ?
B2 C8 C15 C17 127.73(19) . . . . ?
C19 C15 C16 C17 -114.1(2) . . . . ?
C8 C15 C16 C17 96.7(2) . . . . ?
C6 C5 C17 C18 -149.7(2) . . . . ?
C4 C5 C17 C18 29.9(4) . . . . ?
C6 C5 C17 C16 60.8(3) . . . . ?
C4 C5 C17 C16 -119.6(3) . . . . ?
C6 C5 C17 C15 -2.0(3) . . . . ?
C4 C5 C17 C15 177.6(2) . . . . ?
C15 C16 C17 C5 -96.7(2) . . . . ?
C15 C16 C17 C18 113.9(3) . . . . ?
C19 C15 C17 C5 -150.3(2) . . . . ?
C16 C15 C17 C5 105.1(2) . . . . ?
C8 C15 C17 C5 -4.4(2) . . . . ?
C19 C15 C17 C18 -4.0(3) . . . . ?
C16 C15 C17 C18 -108.6(3) . . . . ?
C8 C15 C17 C18 141.9(2) . . . . ?
C19 C15 C17 C16 104.5(2) . . . . ?
C8 C15 C17 C16 -109.6(2) . . . . ?
C16 C15 C19 C24 129.4(2) . . . . ?
C17 C15 C19 C24 59.2(3) . . . . ?
C8 C15 C19 C24 -82.8(3) . . . . ?
C16 C15 C19 C20 -48.7(3) . . . . ?
C17 C15 C19 C20 -118.9(3) . . . . ?
C8 C15 C19 C20 99.0(3) . . . . ?
C24 C19 C20 C21 -0.9(4) . . . . ?
C15 C19 C20 C21 177.4(2) . . . . ?
C19 C20 C21 C22 1.3(5) . . . . ?
C20 C21 C22 C23 -1.2(5) . . . . ?
C21 C22 C23 C24 0.7(5) . . . . ?
C22 C23 C24 C19 -0.3(5) . . . . ?
C20 C19 C24 C23 0.3(4) . . . . ?
C15 C19 C24 C23 -177.9(2) . . . . ?
O1 C25 C26 O2 -22.7(3) . . . . ?
C30 C25 C26 O2 -144.0(3) . . . . ?
C29 C25 C26 O2 91.4(3) . . . . ?
O1 C25 C26 C28 -142.3(3) . . . . ?
C30 C25 C26 C28 96.4(5) . . . . ?
C29 C25 C26 C28 -28.1(5) . . . . ?
O1 C25 C26 C27 90.8(3) . . . . ?
C30 C25 C26 C27 -30.5(4) . . . . ?
C29 C25 C26 C27 -155.1(4) . . . . ?
O2 B2 O1 C25 -7.6(3) . . . . ?
C8 B2 O1 C25 178.3(2) . . . . ?
C30 C25 O1 B2 144.2(4) . . . . ?
C26 C25 O1 B2 19.2(3) . . . . ?
C29 C25 O1 B2 -99.6(4) . . . . ?
O1 B2 O2 C26 -8.1(3) . . . . ?
C8 B2 O2 C26 166.1(2) . . . . ?
C28 C26 O2 B2 145.4(3) . . . . ?
C25 C26 O2 B2 19.3(3) . . . . ?
C27 C26 O2 B2 -99.1(3) . . . . ?
